data_7122170
loop_
_publ_author_name
'Yu, Jhen-Kuei'
'Chien, Han-Wei'
'Lin, Yi-Jung'
'Karanam, Praneeth'
'Chen, Yu-Heng'
'Lin, Wenwei'

_publ_section_title
;
 Diversity-oriented synthesis of chromenopyrrolidines from azomethine
 ylides and 2-hydroxybenzylidene indandiones via base-controlled
 regiodivergent (3+2) cycloaddition.
;
_journal_issue 71
_journal_name_full 'Chemical communications (Cambridge, England)'
_journal_page_first 9921
_journal_page_last 9924
_journal_paper_doi 10.1039/c8cc05693e
_journal_volume 54
_journal_year 2018
_chemical_formula_moiety 'C29 H22 Br N O8'
_chemical_formula_sum 'C29 H22 Br N O8'
_chemical_formula_weight 592.39
_space_group_IT_number 2
_space_group_name_Hall '-P 1'
_space_group_name_H-M_alt 'P -1'
_symmetry_cell_setting triclinic
_symmetry_space_group_name_Hall '-P 1'
_symmetry_space_group_name_H-M 'P -1'
_atom_sites_solution_hydrogens geom
_atom_sites_solution_primary direct
_atom_sites_solution_secondary difmap
_audit_creation_method SHELXL-97
_audit_update_record
;
2017-05-20 deposited with the CCDC.
2018-08-10 downloaded from the CCDC.
;
_cell_angle_alpha 63.828(2)
_cell_angle_beta 82.131(3)
_cell_angle_gamma 76.526(3)
_cell_formula_units_Z 2
_cell_length_a 9.3617(8)
_cell_length_b 12.1176(10)
_cell_length_c 13.2597(10)
_cell_measurement_reflns_used 7982
_cell_measurement_temperature 200(2)
_cell_measurement_theta_max 25.04
_cell_measurement_theta_min 2.24
_cell_volume 1311.82(19)
_computing_molecular_graphics 'Ortep-3 for Windows (Farrugia, 1997)'
_computing_publication_material 'WinGX publication routines (Farrugia, 1999)'
_computing_structure_refinement 'SHELXL-97 (Sheldrick, 1997)'
_computing_structure_solution 'SHELXS-86 (Sheldrick, 1986)'
_diffrn_ambient_temperature 200(2)
_diffrn_measured_fraction_theta_full 0.995
_diffrn_measured_fraction_theta_max 0.995
_diffrn_measurement_device_type 'D8 Venture'
_diffrn_radiation_monochromator graphite
_diffrn_radiation_source 'fine-focus sealed tube'
_diffrn_radiation_type MoK\a
_diffrn_radiation_wavelength 0.71073
_diffrn_reflns_av_R_equivalents 0.0518
_diffrn_reflns_av_sigmaI/netI 0.0391
_diffrn_reflns_limit_h_max 11
_diffrn_reflns_limit_h_min -11
_diffrn_reflns_limit_k_max 14
_diffrn_reflns_limit_k_min -14
_diffrn_reflns_limit_l_max 15
_diffrn_reflns_limit_l_min -15
_diffrn_reflns_number 25308
_diffrn_reflns_theta_full 25.07
_diffrn_reflns_theta_max 25.07
_diffrn_reflns_theta_min 2.24
_exptl_absorpt_coefficient_mu 1.620
_exptl_absorpt_correction_T_max 0.9530
_exptl_absorpt_correction_T_min 0.7376
_exptl_absorpt_correction_type multi-scan
_exptl_crystal_colour colorless
_exptl_crystal_density_diffrn 1.500
_exptl_crystal_density_method 'not measured'
_exptl_crystal_description prism
_exptl_crystal_F_000 604
_exptl_crystal_size_max 0.20
_exptl_crystal_size_mid 0.07
_exptl_crystal_size_min 0.03
_refine_diff_density_max 0.620
_refine_diff_density_min -0.853
_refine_diff_density_rms 0.055
_refine_ls_extinction_method none
_refine_ls_goodness_of_fit_ref 1.024
_refine_ls_hydrogen_treatment constr
_refine_ls_matrix_type full
_refine_ls_number_parameters 349
_refine_ls_number_reflns 4630
_refine_ls_number_restraints 1
_refine_ls_restrained_S_all 1.027
_refine_ls_R_factor_all 0.0780
_refine_ls_R_factor_gt 0.0526
_refine_ls_shift/su_max 0.013
_refine_ls_shift/su_mean 0.000
_refine_ls_structure_factor_coef Fsqd
_refine_ls_weighting_details 'calc w=1/[\s^2^(Fo^2^)+(0.0488P)^2^+1.6663P] where P=(Fo^2^+2Fc^2^)/3'
_refine_ls_weighting_scheme calc
_refine_ls_wR_factor_gt 0.1166
_refine_ls_wR_factor_ref 0.1285
_reflns_number_gt 3411
_reflns_number_total 4630
_reflns_threshold_expression >2sigma(I)
_cod_data_source_file c8cc05693e2.cif
_cod_data_source_block d18763
_cod_depositor_comments 'Adding full bibliography for 7122168--7122170.cif.'
_cod_original_cell_volume 1311.82(18)
_cod_database_code 7122170

loop_
_symmetry_equiv_pos_as_xyz
'x, y, z'
'-x, -y, -z'

loop_
_atom_site_label
_atom_site_type_symbol
_atom_site_fract_x
_atom_site_fract_y
_atom_site_fract_z
_atom_site_U_iso_or_equiv
_atom_site_adp_type
_atom_site_occupancy
_atom_site_symmetry_multiplicity
_atom_site_calc_flag
_atom_site_refinement_flags
_atom_site_disorder_assembly
_atom_site_disorder_group
C1 C 0.7138(4) 0.8331(3) 0.2599(3) 0.0467(9) Uani 1 1 d . . .
C2 C 0.6984(4) 0.8611(3) 0.3510(3) 0.0388(8) Uani 1 1 d . . .
H2 H 0.6209 0.9245 0.3546 0.047 Uiso 1 1 calc R . .
C3 C 0.7958(3) 0.7969(3) 0.4379(2) 0.0312(7) Uani 1 1 d . . .
C4 C 0.9134(3) 0.7047(3) 0.4290(3) 0.0343(7) Uani 1 1 d . . .
C5 C 0.9251(4) 0.6764(3) 0.3371(3) 0.0431(8) Uani 1 1 d . . .
H5 H 1.0019 0.6130 0.3325 0.052 Uiso 1 1 calc R . .
C6 C 0.8262(4) 0.7396(4) 0.2527(3) 0.0493(9) Uani 1 1 d . . .
H6 H 0.8349 0.7195 0.1910 0.059 Uiso 1 1 calc R . .
C7 C 0.7720(3) 0.8333(3) 0.5348(2) 0.0313(7) Uani 1 1 d . . .
H7 H 0.7231 0.9227 0.5065 0.038 Uiso 1 1 calc R . .
C8 C 0.6813(3) 0.7560(3) 0.6400(2) 0.0292(7) Uani 1 1 d . . .
C9 C 0.7313(3) 0.6141(3) 0.6805(2) 0.0294(7) Uani 1 1 d . . .
C10 C 0.6139(3) 0.5672(3) 0.6564(2) 0.0321(7) Uani 1 1 d . . .
C11 C 0.6122(4) 0.4466(3) 0.6714(3) 0.0403(8) Uani 1 1 d . . .
H11 H 0.6942 0.3814 0.6980 0.048 Uiso 1 1 calc R . .
C12 C 0.4851(4) 0.4263(4) 0.6457(3) 0.0506(10) Uani 1 1 d . . .
H12 H 0.4813 0.3458 0.6542 0.061 Uiso 1 1 calc R . .
C13 C 0.3628(4) 0.5220(4) 0.6077(3) 0.0528(10) Uani 1 1 d . . .
H13 H 0.2777 0.5048 0.5919 0.063 Uiso 1 1 calc R . .
C14 C 0.3643(4) 0.6412(4) 0.5928(3) 0.0464(9) Uani 1 1 d . . .
H14 H 0.2819 0.7060 0.5664 0.056 Uiso 1 1 calc R . .
C15 C 0.4916(3) 0.6632(3) 0.6180(2) 0.0335(7) Uani 1 1 d . . .
C16 C 0.5210(3) 0.7788(3) 0.6141(3) 0.0346(7) Uani 1 1 d . . .
C17 C 0.7107(3) 0.8046(3) 0.7231(2) 0.0313(7) Uani 1 1 d . . .
H17 H 0.6493 0.8894 0.7019 0.038 Uiso 1 1 calc R . .
C18 C 0.6777(3) 0.7288(3) 0.8454(3) 0.0323(7) Uani 1 1 d . . .
C19 C 0.5332(4) 0.7266(3) 0.8879(3) 0.0390(8) Uani 1 1 d . . .
H19 H 0.4549 0.7740 0.8397 0.047 Uiso 1 1 calc R . .
C20 C 0.5042(4) 0.6552(4) 1.0006(3) 0.0472(9) Uani 1 1 d . . .
C21 C 0.2454(5) 0.7052(5) 0.9798(4) 0.0744(13) Uani 1 1 d . . .
H21A H 0.1551 0.6913 1.0251 0.112 Uiso 1 1 calc R . .
H21B H 0.2533 0.6707 0.9253 0.112 Uiso 1 1 calc R . .
H21C H 0.2444 0.7945 0.9408 0.112 Uiso 1 1 calc R . .
C22 C 0.6191(4) 0.5870(4) 1.0718(3) 0.0541(10) Uani 1 1 d . . .
H22 H 0.5993 0.5381 1.1483 0.065 Uiso 1 1 calc R . .
C23 C 0.7622(4) 0.5902(4) 1.0316(3) 0.0507(9) Uani 1 1 d . . .
H23 H 0.8405 0.5456 1.0803 0.061 Uiso 1 1 calc R . .
C24 C 0.7889(4) 0.6601(3) 0.9184(3) 0.0392(8) Uani 1 1 d . . .
C25 C 0.9832(4) 0.7173(4) 0.7784(3) 0.0480(9) Uani 1 1 d . . .
C26 C 0.8731(4) 0.8204(3) 0.6952(3) 0.0362(7) Uani 1 1 d . . .
C27 C 0.8898(5) 0.9445(4) 0.6909(3) 0.0565(11) Uani 1 1 d D . .
C28 C 0.9377(10) 1.0269(9) 0.8174(8) 0.063(2) Uiso 0.50 1 d P A 1
H28A H 1.0042 0.9964 0.8792 0.075 Uiso 0.50 1 calc PR A 1
H28B H 0.9865 1.0802 0.7487 0.075 Uiso 0.50 1 calc PR A 1
C29 C 0.8095(17) 1.0996(15) 0.8397(15) 0.127(5) Uiso 0.50 1 d P A 1
H29A H 0.8334 1.1707 0.8446 0.191 Uiso 0.50 1 calc PR A 1
H29B H 0.7637 1.0493 0.9104 0.191 Uiso 0.50 1 calc PR A 1
H29C H 0.7421 1.1293 0.7796 0.191 Uiso 0.50 1 calc PR A 1
C28' C 0.8566(12) 1.0806(9) 0.7829(8) 0.064(2) Uiso 0.50 1 d P B 2
H28C H 0.7636 1.1403 0.7593 0.077 Uiso 0.50 1 calc PR B 2
H28D H 0.9369 1.1174 0.7331 0.077 Uiso 0.50 1 calc PR B 2
C29' C 0.8835(14) 1.0440(12) 0.9058(10) 0.096(3) Uiso 0.50 1 d P B 2
H29D H 0.8880 1.1181 0.9150 0.144 Uiso 0.50 1 calc PR B 2
H29E H 0.9757 0.9845 0.9271 0.144 Uiso 0.50 1 calc PR B 2
H29F H 0.8038 1.0059 0.9533 0.144 Uiso 0.50 1 calc PR B 2
Br1 Br 0.57777(7) 0.92467(5) 0.14302(4) 0.0886(2) Uani 1 1 d . . .
N1 N 0.9096(3) 0.8180(2) 0.5851(2) 0.0332(6) Uani 1 1 d . . .
O1 O 1.0180(3) 0.6424(2) 0.5066(2) 0.0461(6) Uani 1 1 d . . .
O2 O 0.8447(2) 0.55319(19) 0.72678(19) 0.0384(5) Uani 1 1 d . . .
O3 O 0.4340(3) 0.8771(2) 0.5943(2) 0.0524(7) Uani 1 1 d . . .
O4 O 0.3660(3) 0.6461(3) 1.0497(2) 0.0697(9) Uani 1 1 d . . .
O5 O 0.9385(3) 0.6525(3) 0.88480(19) 0.0514(7) Uani 1 1 d . . .
O6 O 1.1113(3) 0.6972(3) 0.7524(2) 0.0763(10) Uani 1 1 d . . .
O7 O 0.9053(4) 1.0344(3) 0.6065(3) 0.0815(11) Uani 1 1 d . . .
O8 O 0.9137(6) 0.9188(5) 0.8034(4) 0.0451(13) Uiso 0.50 1 d P A 1
O8' O 0.8510(6) 0.9576(5) 0.7832(4) 0.0427(13) Uiso 0.50 1 d PD B 2
H1' H 0.9618 0.8828 0.5385 0.051 Uiso 1 1 d R . .
H1A H 0.9927 0.6768 0.5562 0.051 Uiso 1 1 d R . .

loop_
_atom_site_aniso_label
_atom_site_aniso_U_11
_atom_site_aniso_U_22
_atom_site_aniso_U_33
_atom_site_aniso_U_23
_atom_site_aniso_U_13
_atom_site_aniso_U_12
C1 0.058(2) 0.044(2) 0.0388(19) -0.0118(16) -0.0077(17) -0.0199(18)
C2 0.043(2) 0.0318(17) 0.0360(18) -0.0087(14) -0.0048(15) -0.0070(15)
C3 0.0367(18) 0.0244(15) 0.0315(16) -0.0094(13) 0.0022(13) -0.0109(13)
C4 0.0335(18) 0.0298(16) 0.0410(18) -0.0148(14) 0.0028(14) -0.0114(14)
C5 0.046(2) 0.0394(19) 0.053(2) -0.0283(17) 0.0117(17) -0.0151(16)
C6 0.067(3) 0.053(2) 0.042(2) -0.0271(18) 0.0059(18) -0.030(2)
C7 0.0380(18) 0.0211(15) 0.0311(16) -0.0083(13) 0.0031(13) -0.0075(13)
C8 0.0319(17) 0.0208(14) 0.0311(16) -0.0080(13) -0.0003(13) -0.0047(12)
C9 0.0316(18) 0.0246(15) 0.0285(15) -0.0094(13) 0.0036(13) -0.0058(13)
C10 0.0347(18) 0.0321(17) 0.0299(16) -0.0123(14) 0.0049(13) -0.0128(14)
C11 0.049(2) 0.0349(18) 0.0410(19) -0.0177(15) 0.0056(15) -0.0157(16)
C12 0.066(3) 0.052(2) 0.050(2) -0.0297(19) 0.0134(19) -0.034(2)
C13 0.047(2) 0.075(3) 0.049(2) -0.030(2) 0.0066(17) -0.033(2)
C14 0.036(2) 0.063(2) 0.042(2) -0.0222(18) 0.0028(15) -0.0163(18)
C15 0.0316(18) 0.0384(18) 0.0299(16) -0.0135(14) 0.0039(13) -0.0105(14)
C16 0.0324(17) 0.0320(17) 0.0308(16) -0.0082(14) 0.0023(13) -0.0029(14)
C17 0.0343(17) 0.0244(15) 0.0351(17) -0.0135(13) 0.0038(13) -0.0067(13)
C18 0.0381(18) 0.0287(16) 0.0335(17) -0.0164(14) 0.0056(14) -0.0101(14)
C19 0.0392(19) 0.0411(19) 0.0385(19) -0.0199(16) 0.0040(15) -0.0082(15)
C20 0.047(2) 0.060(2) 0.040(2) -0.0262(18) 0.0139(17) -0.0200(18)
C21 0.048(3) 0.113(4) 0.077(3) -0.053(3) 0.016(2) -0.026(3)
C22 0.062(3) 0.063(2) 0.0310(19) -0.0131(18) 0.0094(18) -0.020(2)
C23 0.051(2) 0.060(2) 0.0355(19) -0.0146(18) 0.0003(16) -0.0119(19)
C24 0.0389(19) 0.0429(19) 0.0353(18) -0.0167(16) 0.0051(15) -0.0108(16)
C25 0.045(2) 0.067(2) 0.0359(19) -0.0222(18) 0.0027(16) -0.0214(19)
C26 0.0430(19) 0.0371(18) 0.0349(17) -0.0179(15) 0.0071(14) -0.0192(15)
C27 0.078(3) 0.061(2) 0.053(2) -0.038(2) 0.032(2) -0.046(2)
Br1 0.1127(5) 0.0886(4) 0.0595(3) -0.0188(3) -0.0428(3) -0.0134(3)
N1 0.0401(15) 0.0334(14) 0.0308(14) -0.0147(12) 0.0061(11) -0.0180(12)
O1 0.0406(14) 0.0453(14) 0.0524(14) -0.0260(12) -0.0055(11) 0.0045(11)
O2 0.0340(13) 0.0292(11) 0.0468(13) -0.0127(10) -0.0062(11) -0.0013(10)
O3 0.0414(14) 0.0381(14) 0.0636(16) -0.0151(12) -0.0050(12) 0.0064(12)
O4 0.0477(17) 0.115(3) 0.0472(16) -0.0332(16) 0.0179(13) -0.0312(17)
O5 0.0394(14) 0.0705(17) 0.0352(13) -0.0143(12) 0.0021(10) -0.0129(12)
O6 0.0370(16) 0.129(3) 0.0491(17) -0.0256(17) 0.0038(13) -0.0185(17)
O7 0.134(3) 0.0583(18) 0.071(2) -0.0388(17) 0.0493(19) -0.062(2)

loop_
_atom_type_symbol
_atom_type_description
_atom_type_scat_dispersion_real
_atom_type_scat_dispersion_imag
_atom_type_scat_source
C C 0.0033 0.0016 'International Tables Vol C Tables 4.2.6.8 and 6.1.1.4'
H H 0.0000 0.0000 'International Tables Vol C Tables 4.2.6.8 and 6.1.1.4'
Br Br -0.2901 2.4595 'International Tables Vol C Tables 4.2.6.8 and 6.1.1.4'
N N 0.0061 0.0033 'International Tables Vol C Tables 4.2.6.8 and 6.1.1.4'
O O 0.0106 0.0060 'International Tables Vol C Tables 4.2.6.8 and 6.1.1.4'

loop_
_geom_angle_atom_site_label_1
_geom_angle_atom_site_label_2
_geom_angle_atom_site_label_3
_geom_angle
C2 C1 C6 120.7(3)
C2 C1 Br1 119.1(3)
C6 C1 Br1 120.1(3)
C1 C2 C3 121.0(3)
C1 C2 H2 119.5
C3 C2 H2 119.5
C2 C3 C4 118.4(3)
C2 C3 C7 117.8(3)
C4 C3 C7 123.8(3)
O1 C4 C5 118.0(3)
O1 C4 C3 122.4(3)
C5 C4 C3 119.6(3)
C6 C5 C4 121.2(3)
C6 C5 H5 119.4
C4 C5 H5 119.4
C5 C6 C1 119.1(3)
C5 C6 H6 120.4
C1 C6 H6 120.4
N1 C7 C3 112.9(2)
N1 C7 C8 101.4(2)
C3 C7 C8 117.3(2)
N1 C7 H7 108.3
C3 C7 H7 108.3
C8 C7 H7 108.3
C16 C8 C9 103.3(2)
C16 C8 C17 115.6(2)
C9 C8 C17 113.6(2)
C16 C8 C7 111.6(2)
C9 C8 C7 113.4(2)
C17 C8 C7 99.8(2)
O2 C9 C10 127.4(3)
O2 C9 C8 125.2(3)
C10 C9 C8 107.4(3)
C11 C10 C15 121.1(3)
C11 C10 C9 128.8(3)
C15 C10 C9 110.0(3)
C12 C11 C10 117.3(3)
C12 C11 H11 121.3
C10 C11 H11 121.3
C11 C12 C13 121.6(3)
C11 C12 H12 119.2
C13 C12 H12 119.2
C14 C13 C12 121.1(3)
C14 C13 H13 119.4
C12 C13 H13 119.4
C13 C14 C15 118.0(4)
C13 C14 H14 121.0
C15 C14 H14 121.0
C10 C15 C14 120.9(3)
C10 C15 C16 109.7(3)
C14 C15 C16 129.3(3)
O3 C16 C15 127.0(3)
O3 C16 C8 124.6(3)
C15 C16 C8 108.3(3)
C18 C17 C8 117.0(2)
C18 C17 C26 114.0(3)
C8 C17 C26 103.5(2)
C18 C17 H17 107.3
C8 C17 H17 107.3
C26 C17 H17 107.3
C24 C18 C19 118.2(3)
C24 C18 C17 120.8(3)
C19 C18 C17 121.0(3)
C20 C19 C18 120.4(3)
C20 C19 H19 119.8
C18 C19 H19 119.8
O4 C20 C22 115.6(3)
O4 C20 C19 124.6(4)
C22 C20 C19 119.8(3)
O4 C21 H21A 109.5
O4 C21 H21B 109.5
H21A C21 H21B 109.5
O4 C21 H21C 109.5
H21A C21 H21C 109.5
H21B C21 H21C 109.5
C23 C22 C20 120.5(3)
C23 C22 H22 119.8
C20 C22 H22 119.8
C22 C23 C24 118.8(4)
C22 C23 H23 120.6
C24 C23 H23 120.6
C18 C24 C23 122.3(3)
C18 C24 O5 123.3(3)
C23 C24 O5 114.4(3)
O6 C25 O5 118.7(4)
O6 C25 C26 121.4(3)
O5 C25 C26 119.7(3)
N1 C26 C27 110.8(3)
N1 C26 C25 108.0(3)
C27 C26 C25 107.2(3)
N1 C26 C17 105.8(3)
C27 C26 C17 110.2(3)
C25 C26 C17 114.8(3)
O7 C27 O8' 119.0(4)
O7 C27 O8 128.9(4)
O8' C27 O8 27.8(3)
O7 C27 C26 124.3(3)
O8' C27 C26 114.8(3)
O8 C27 C26 105.5(3)
C29 C28 O8 114.2(9)
C29 C28 H28A 108.7
O8 C28 H28A 108.7
C29 C28 H28B 108.7
O8 C28 H28B 108.7
H28A C28 H28B 107.6
C28 C29 H29A 109.5
C28 C29 H29B 109.5
H29A C29 H29B 109.5
C28 C29 H29C 109.5
H29A C29 H29C 109.5
H29B C29 H29C 109.5
O8' C28' C29' 102.9(8)
O8' C28' H28C 111.2
C29' C28' H28C 111.2
O8' C28' H28D 111.2
C29' C28' H28D 111.2
H28C C28' H28D 109.1
C28' C29' H29D 109.5
C28' C29' H29E 109.5
H29D C29' H29E 109.5
C28' C29' H29F 109.5
H29D C29' H29F 109.5
H29E C29' H29F 109.5
C26 N1 C7 108.1(2)
C26 N1 H1' 110.1
C7 N1 H1' 111.1
C4 O1 H1A 103.8
C20 O4 C21 118.1(3)
C25 O5 C24 121.9(3)
C27 O8 C28 114.3(5)
C27 O8' C28' 117.6(5)

loop_
_geom_bond_atom_site_label_1
_geom_bond_atom_site_label_2
_geom_bond_distance
C1 C2 1.373(5)
C1 C6 1.382(5)
C1 Br1 1.902(4)
C2 C3 1.390(4)
C2 H2 0.9400
C3 C4 1.408(4)
C3 C7 1.506(4)
C4 O1 1.354(4)
C4 C5 1.388(5)
C5 C6 1.376(5)
C5 H5 0.9400
C6 H6 0.9400
C7 N1 1.467(4)
C7 C8 1.562(4)
C7 H7 0.9900
C8 C16 1.521(4)
C8 C9 1.531(4)
C8 C17 1.539(4)
C9 O2 1.209(4)
C9 C10 1.478(4)
C10 C11 1.388(4)
C10 C15 1.392(4)
C11 C12 1.384(5)
C11 H11 0.9400
C12 C13 1.391(6)
C12 H12 0.9400
C13 C14 1.372(5)
C13 H13 0.9400
C14 C15 1.393(5)
C14 H14 0.9400
C15 C16 1.468(5)
C16 O3 1.217(4)
C17 C18 1.499(4)
C17 C26 1.551(4)
C17 H17 0.9900
C18 C24 1.369(5)
C18 C19 1.395(4)
C19 C20 1.383(5)
C19 H19 0.9400
C20 O4 1.372(4)
C20 C22 1.381(5)
C21 O4 1.403(5)
C21 H21A 0.9700
C21 H21B 0.9700
C21 H21C 0.9700
C22 C23 1.375(5)
C22 H22 0.9400
C23 C24 1.381(5)
C23 H23 0.9400
C24 O5 1.406(4)
C25 O6 1.200(4)
C25 O5 1.340(4)
C25 C26 1.529(5)
C26 N1 1.465(4)
C26 C27 1.523(5)
C27 O7 1.189(5)
C27 O8' 1.296(6)
C27 O8 1.423(6)
C28 C29 1.394(17)
C28 O8 1.470(10)
C28 H28A 0.9800
C28 H28B 0.9800
C29 H29A 0.9700
C29 H29B 0.9700
C29 H29C 0.9700
C28' O8' 1.502(11)
C28' C29' 1.529(15)
C28' H28C 0.9800
C28' H28D 0.9800
C29' H29D 0.9700
C29' H29E 0.9700
C29' H29F 0.9700
N1 H1' 0.9518
O1 H1A 0.9031
